data_2200221
loop_
_publ_author_name
'Kubicki, Maciej'
'Codding, Penelope W.'

_publ_section_title
;
 9-(Cyclohexylmethyl)-6-(dimethylamino)-9<i>H</i>-purine
;
_journal_issue 4
_journal_name_full 'Acta Crystallographica Section E'
_journal_page_first o332
_journal_page_last o334
_journal_paper_doi 10.1107/S1600536801004329
_journal_volume 57
_journal_year 2001
_chemical_formula_moiety 'C14 H21 N5'
_chemical_formula_sum 'C14 H21 N5'
_chemical_formula_weight 259.36
_chemical_name_systematic
;
9-(Cyclohexylmethyl)-6-(dimethylamino)-9H-purine
;
_space_group_IT_number 14
_symmetry_cell_setting monoclinic
_symmetry_space_group_name_Hall '-P 2yn'
_symmetry_space_group_name_H-M 'P 1 21/n 1'
_audit_creation_method SHELXL-97
_cell_angle_alpha 90.00
_cell_angle_beta 91.470(10)
_cell_angle_gamma 90.00
_cell_formula_units_Z 4
_cell_length_a 5.7702(5)
_cell_length_b 11.3210(10)
_cell_length_c 22.3900(10)
_cell_measurement_reflns_used 25
_cell_measurement_temperature 293(2)
_cell_measurement_theta_max 37
_cell_measurement_theta_min 11
_cell_volume 1462.13(19)
_computing_cell_refinement 'CAD-4 Software'
_computing_data_collection 'CAD-4 Software (Enraf-Nonius, 1989)'
_computing_data_reduction 'ENPROC (Rettig, 1978)'
_computing_molecular_graphics 'Stereochemical Workstation (Siemens, 1989)'
_computing_structure_refinement 'SHELXL97 (Sheldrick, 1997)'
_computing_structure_solution 'SHELXS97 (Sheldrick, 1990)'
_diffrn_ambient_temperature 293(2)
_diffrn_measured_fraction_theta_full .997
_diffrn_measured_fraction_theta_max .998
_diffrn_measurement_device_type 'CAD-4F four-circle'
_diffrn_measurement_method \w/2\q
_diffrn_radiation_monochromator Ni-filter
_diffrn_radiation_source 'fine-focus sealed tube'
_diffrn_radiation_type CuK\a
_diffrn_radiation_wavelength 1.54178
_diffrn_reflns_av_R_equivalents .0432
_diffrn_reflns_av_sigmaI/netI .0544
_diffrn_reflns_limit_h_max 7
_diffrn_reflns_limit_h_min 0
_diffrn_reflns_limit_k_max 14
_diffrn_reflns_limit_k_min -14
_diffrn_reflns_limit_l_max 28
_diffrn_reflns_limit_l_min -28
_diffrn_reflns_number 6589
_diffrn_reflns_theta_full 74.82
_diffrn_reflns_theta_max 74.82
_diffrn_reflns_theta_min 3.95
_diffrn_standards_decay_% 3
_diffrn_standards_interval_time 33
_diffrn_standards_number 2
_exptl_absorpt_coefficient_mu .585
_exptl_absorpt_correction_type none
_exptl_crystal_colour colourless
_exptl_crystal_density_diffrn 1.178
_exptl_crystal_density_method 'not measured'
_exptl_crystal_description block
_exptl_crystal_F_000 560
_exptl_crystal_size_max .25
_exptl_crystal_size_mid .2
_exptl_crystal_size_min .1
_refine_diff_density_max .239
_refine_diff_density_min -.166
_refine_ls_extinction_coef .0173(10)
_refine_ls_extinction_method SHELXL97
_refine_ls_goodness_of_fit_ref 1.025
_refine_ls_hydrogen_treatment constr
_refine_ls_matrix_type full
_refine_ls_number_parameters 197
_refine_ls_number_reflns 2992
_refine_ls_number_restraints 12
_refine_ls_restrained_S_all 1.030
_refine_ls_R_factor_all .0740
_refine_ls_R_factor_gt .0567
_refine_ls_shift/su_max .001
_refine_ls_shift/su_mean .000
_refine_ls_structure_factor_coef Fsqd
_refine_ls_weighting_details 'calc w = 1/[\s^2^(Fo^2^)+(0.01P)^2^+0.5P] where P = (Fo^2^+2Fc^2^)/3'
_refine_ls_weighting_scheme calc
_refine_ls_wR_factor_ref .1244
_reflns_number_gt 2162
_reflns_number_total 2992
_reflns_threshold_expression I>2\s(I)
_cod_data_source_file om6012.cif
_cod_data_source_block I
_cod_original_cell_volume 1462.1(2)
_cod_original_sg_symbol_H-M 'P 21/n'
_cod_database_code 2200221
_cod_database_fobs_code 2200221

loop_
_symmetry_equiv_pos_as_xyz
'x, y, z'
'-x+1/2, y+1/2, -z+1/2'
'-x, -y, -z'
'x-1/2, -y-1/2, z-1/2'

loop_
_atom_site_label
_atom_site_fract_x
_atom_site_fract_y
_atom_site_fract_z
_atom_site_U_iso_or_equiv
_atom_site_adp_type
_atom_site_calc_flag
_atom_site_refinement_flags
_atom_site_occupancy
_atom_site_disorder_assembly
_atom_site_disorder_group
_atom_site_type_symbol
N1 .1431(3) .66126(15) .16416(7) .0711(5) Uani d . 1 . . N
C2 .2735(4) .60225(18) .20362(10) .0728(6) Uani d . 1 . . C
H2 .2292 .5243 .2098 .087 Uiso calc R 1 . . H
N3 .4571(3) .63731(14) .23547(7) .0680(5) Uani d . 1 . . N
C4 .5077(3) .75039(16) .22279(8) .0573(4) Uani d . 1 . . C
C5 .3897(3) .82457(16) .18354(8) .0590(5) Uani d . 1 . . C
C6 .1953(3) .77528(18) .15283(8) .0638(5) Uani d . 1 . . C
N6 .0565(3) .83347(17) .11345(8) .0817(5) Uani d . 1 . . N
C61 -.1364(4) .7738(3) .08395(11) .1008(8) Uani d . 1 . . C
H61A -.2164 .8280 .0577 .141 Uiso calc R 1 . . H
H61B -.2411 .7454 .1133 .141 Uiso calc R 1 . . H
H61C -.0798 .7084 .0613 .141 Uiso calc R 1 . . H
C62 .0878(5) .9563(2) .09911(11) .1073(9) Uani d . 1 . . C
H62A -.0292 .9804 .0704 .150 Uiso calc R 1 . . H
H62B .2383 .9676 .0827 .150 Uiso calc R 1 . . H
H62C .0750 1.0030 .1347 .150 Uiso calc R 1 . . H
N7 .5010(3) .93380(14) .18187(7) .0717(5) Uani d . 1 . . N
C8 .6753(4) .92211(18) .21938(9) .0713(6) Uani d . 1 . . C
H8 .7805 .9826 .2275 .086 Uiso calc R 1 . . H
N9 .6909(3) .81419(14) .24574(7) .0625(4) Uani d . 1 A . N
C9 .8640(3) .77403(19) .28973(9) .0713(6) Uani d . 1 . . C
H9A 1.0009 .8232 .2867 .086 Uiso d PR .843(3) A 1 H
H9B .9083 .6938 .2799 .086 Uiso d PR .843(3) A 1 H
H9C 1.0183 .7897 .2755 .086 Uiso d PR .157(3) A 2 H
H9D .8489 .6896 .2958 .086 Uiso d PR .157(3) A 2 H
C91A .7850(4) .7771(2) .35435(10) .0629(6) Uani d P .843(3) A 1 C
H91A .6377 .7343 .3561 .075 Uiso calc PR .843(3) A 1 H
C92A .7449(6) .9017(2) .37642(11) .0886(10) Uani d P .843(3) A 1 C
H92A .6244 .9383 .3517 .106 Uiso calc PR .843(3) A 1 H
H92B .8859 .9472 .3719 .106 Uiso calc PR .843(3) A 1 H
C93A .6745(8) .9063(3) .44153(13) .1041(11) Uani d P .843(3) A 1 C
H93A .6612 .9881 .4540 .125 Uiso calc PR .843(3) A 1 H
H93B .5242 .8692 .4455 .125 Uiso calc PR .843(3) A 1 H
C94A .8493(7) .8443(3) .48122(13) .1027(12) Uani d P .843(3) A 1 C
H94A .7957 .8438 .5219 .123 Uiso calc PR .843(3) A 1 H
H94B .9953 .8868 .4808 .123 Uiso calc PR .843(3) A 1 H
C95A .8862(7) .7190(3) .46047(14) .1185(14) Uani d P .843(3) A 1 C
H95A .7436 .6746 .4645 .142 Uiso calc PR .843(3) A 1 H
H95B 1.0048 .6819 .4856 .142 Uiso calc PR .843(3) A 1 H
C96A .9590(6) .7154(3) .39590(13) .0969(11) Uani d P .843(3) A 1 C
H96A .9750 .6338 .3835 .116 Uiso calc PR .843(3) A 1 H
H96B 1.1091 .7532 .3927 .116 Uiso calc PR .843(3) A 1 H
C91B .8324(18) .8399(14) .3453(4) .065(4) Uiso d PD .157(3) A 2 C
H91B .8395 .9247 .3370 .078 Uiso calc PR .157(3) A 2 H
C92B .6039(17) .8115(14) .3726(5) .085(4) Uiso d PD .157(3) A 2 C
H92C .5818 .7266 .3722 .102 Uiso calc PR .157(3) A 2 H
H92D .4804 .8465 .3483 .102 Uiso calc PR .157(3) A 2 H
C93B .586(2) .8558(19) .4360(6) .115(9) Uiso d PD .157(3) A 2 C
H93C .4459 .8252 .4532 .137 Uiso calc PR .157(3) A 2 H
H93D .5765 .9413 .4357 .137 Uiso calc PR .157(3) A 2 H
C94B .796(3) .818(2) .4746(5) .120 Uiso d PD .157(3) A 2 C
H94C .8008 .7321 .4773 .144 Uiso calc PR .157(3) A 2 H
H94D .7825 .8491 .5147 .144 Uiso calc PR .157(3) A 2 H
C95B 1.019(2) .8635(16) .4467(6) .120(7) Uiso d PD .157(3) A 2 C
H95C 1.1523 .8436 .4720 .144 Uiso calc PR .157(3) A 2 H
H95D 1.0124 .9487 .4425 .144 Uiso calc PR .157(3) A 2 H
C96B 1.0406(17) .8049(14) .3848(5) .086(4) Uiso d PD .157(3) A 2 C
H96C 1.1826 .8305 .3665 .103 Uiso calc PR .157(3) A 2 H
H96D 1.0461 .7197 .3892 .103 Uiso calc PR .157(3) A 2 H

loop_
_atom_site_aniso_label
_atom_site_aniso_U_11
_atom_site_aniso_U_22
_atom_site_aniso_U_33
_atom_site_aniso_U_12
_atom_site_aniso_U_13
_atom_site_aniso_U_23
N1 .0694(10) .0694(11) .0742(11) -.0018(9) -.0039(8) -.0095(8)
C2 .0715(13) .0604(12) .0863(14) -.0050(10) -.0014(11) -.0020(10)
N3 .0696(10) .0574(9) .0769(10) -.0002(8) -.0031(8) .0029(8)
C4 .0611(10) .0560(10) .0548(10) .0018(8) .0029(8) -.0060(8)
C5 .0679(11) .0565(10) .0527(9) .0046(9) .0035(8) -.0043(8)
C6 .0666(11) .0703(12) .0543(10) .0087(10) .0006(9) -.0074(9)
N6 .0879(13) .0860(13) .0700(10) .0132(10) -.0181(9) -.0046(9)
C61 .0844(16) .136(2) .0814(15) .0163(16) -.0202(13) -.0213(15)
C62 .128(2) .102(2) .0907(17) .0200(17) -.0180(16) .0232(15)
N7 .0905(12) .0561(9) .0683(10) -.0017(9) .0005(9) -.0006(8)
C8 .0824(14) .0597(11) .0717(12) -.0095(10) .0011(11) -.0081(10)
N9 .0659(10) .0602(9) .0613(9) -.0012(8) -.0014(7) -.0071(7)
C9 .0615(11) .0750(13) .0769(13) .0077(10) -.0088(10) -.0177(10)
C91A .0641(14) .0585(14) .0652(14) -.0007(11) -.0127(11) -.0012(11)
C92A .119(2) .0758(18) .0714(16) .0312(17) .0126(15) -.0003(13)
C93A .135(3) .104(3) .0747(19) .017(3) .0218(19) -.0086(17)
C94A .132(3) .111(3) .0644(16) -.032(2) -.0079(18) -.0121(16)
C95A .171(4) .096(2) .085(2) -.005(2) -.064(2) .0058(17)
C96A .115(2) .0776(19) .096(2) .0256(17) -.0452(18) -.0200(15)

loop_
_atom_type_symbol
_atom_type_description
_atom_type_scat_dispersion_real
_atom_type_scat_dispersion_imag
_atom_type_scat_source
C C .0181 .0091 'International Tables Vol C Tables 4.2.6.8 and 6.1.1.4'
H H .0000 .0000 'International Tables Vol C Tables 4.2.6.8 and 6.1.1.4'
N N .0311 .0180 'International Tables Vol C Tables 4.2.6.8 and 6.1.1.4'

loop_
_geom_angle_atom_site_label_1
_geom_angle_atom_site_label_2
_geom_angle_atom_site_label_3
_geom_angle
_geom_angle_publ_flag
C2 N1 C6 118.7(2) y
N3 C2 N1 129.9(2) y
N3 C2 H2 115.1 ?
N1 C2 H2 115.1 ?
C2 N3 C4 110.3(2) y
N3 C4 N9 126.3(2) y
N3 C4 C5 127.4(2) y
N9 C4 C5 106.3(2) y
C4 C5 N7 109.7(2) y
C4 C5 C6 116.1(2) y
N7 C5 C6 134.1(2) y
N6 C6 N1 117.3(2) y
N6 C6 C5 125.1(2) y
N1 C6 C5 117.6(2) y
C6 N6 C62 122.8(2) ?
C6 N6 C61 120.5(2) ?
C62 N6 C61 116.6(2) ?
N6 C61 H61A 109.5 ?
N6 C61 H61B 109.5 ?
H61A C61 H61B 109.5 ?
N6 C61 H61C 109.5 ?
H61A C61 H61C 109.5 ?
H61B C61 H61C 109.5 ?
N6 C62 H62A 109.5 ?
N6 C62 H62B 109.5 ?
H62A C62 H62B 109.5 ?
N6 C62 H62C 109.5 ?
H62A C62 H62C 109.5 ?
H62B C62 H62C 109.5 ?
C8 N7 C5 104.0(2) y
N7 C8 N9 114.4(2) y
N7 C8 H8 122.8 ?
N9 C8 H8 122.8 ?
C8 N9 C4 105.6(2) y
C8 N9 C9 127.6(2) ?
C4 N9 C9 126.7(2) ?
N9 C9 C91B 108.5(5) ?
N9 C9 C91A 114.6(2) ?
N9 C9 H9A 108.6 ?
C91A C9 H9A 108.5 ?
N9 C9 H9B 108.6 ?
C91A C9 H9B 108.8 ?
H9A C9 H9B 107.6 ?
N9 C9 H9C 109.8 ?
C91B C9 H9C 108.8 ?
N9 C9 H9D 109.9 ?
H9C C9 H9D 108.3 ?
C92A C91A C96A 109.4(2) ?
C92A C91A C9 112.5(2) ?
C96A C91A C9 111.1(2) ?
C92A C91A H91A 107.9 ?
C96A C91A H91A 107.9 ?
C9 C91A H91A 107.9 ?
C91A C92A C93A 113.0(2) ?
C91A C92A H92A 109.0 ?
C93A C92A H92A 109.0 ?
C91A C92A H92B 109.0 ?
C93A C92A H92B 109.0 ?
H92A C92A H92B 107.8 ?
C94A C93A C92A 111.0(3) ?
C94A C93A H93A 109.4 ?
C92A C93A H93A 109.4 ?
C94A C93A H93B 109.4 ?
C92A C93A H93B 109.4 ?
H93A C93A H93B 108.0 ?
C93A C94A C95A 110.8(3) ?
C93A C94A H94A 109.5 ?
C95A C94A H94A 109.5 ?
C93A C94A H94B 109.5 ?
C95A C94A H94B 109.5 ?
H94A C94A H94B 108.1 ?
C94A C95A C96A 111.3(3) ?
C94A C95A H95A 109.4 ?
C96A C95A H95A 109.4 ?
C94A C95A H95B 109.4 ?
C96A C95A H95B 109.4 ?
H95A C95A H95B 108.0 ?
C95A C96A C91A 112.1(3) ?
C95A C96A H96A 109.2 ?
C91A C96A H96A 109.2 ?
C95A C96A H96B 109.2 ?
C91A C96A H96B 109.2 ?
H96A C96A H96B 107.9 ?
C9 C91B C92B 111.0(10) ?
C9 C91B C96B 104.3(8) ?
C92B C91B C96B 113.3(8) ?
C9 C91B H91B 109.2 ?
C92B C91B H91B 109.2 ?
C96B C91B H91B 109.2 ?
C91B C92B C93B 113.0(8) ?
C91B C92B H92C 109.0 ?
C93B C92B H92C 109.0 ?
C91B C92B H92D 109.0 ?
C93B C92B H92D 109.0 ?
H92C C92B H92D 107.8 ?
C92B C93B C94B 111.5(9) ?
C92B C93B H93C 109.3 ?
C94B C93B H93C 109.3 ?
C92B C93B H93D 109.3 ?
C94B C93B H93D 109.3 ?
H93C C93B H93D 108.0 ?
C93B C94B C95B 109.4(9) ?
C93B C94B H94C 109.8 ?
C95B C94B H94C 109.8 ?
C93B C94B H94D 109.8 ?
C95B C94B H94D 109.8 ?
H94C C94B H94D 108.2 ?
C94B C95B C96B 107.9(8) ?
C94B C95B H95C 110.1 ?
C96B C95B H95C 110.1 ?
C94B C95B H95D 110.1 ?
C96B C95B H95D 110.1 ?
H95C C95B H95D 108.4 ?
C91B C96B C95B 109.2(7) ?
C91B C96B H96C 109.8 ?
C95B C96B H96C 109.8 ?
C91B C96B H96D 109.8 ?
C95B C96B H96D 109.8 ?
H96C C96B H96D 108.3 ?

loop_
_geom_bond_atom_site_label_1
_geom_bond_atom_site_label_2
_geom_bond_site_symmetry_2
_geom_bond_distance
_geom_bond_publ_flag
N1 C2 . 1.326(2) y
N1 C6 . 1.351(2) y
C2 N3 . 1.323(2) y
C2 H2 . .9300 ?
N3 C4 . 1.345(2) y
C4 N9 . 1.370(2) y
C4 C5 . 1.382(2) y
C5 N7 . 1.394(2) y
C5 C6 . 1.416(3) y
C6 N6 . 1.348(2) y
N6 C62 . 1.440(3) ?
N6 C61 . 1.447(3) ?
C61 H61A . .9600 ?
C61 H61B . .9600 ?
C61 H61C . .9600 ?
C62 H62A . .9600 ?
C62 H62B . .9600 ?
C62 H62C . .9600 ?
N7 C8 . 1.300(3) y
C8 N9 . 1.359(2) y
C8 H8 . .9300 ?
N9 C9 . 1.458(2) y
C9 C91B . 1.470(10) ?
C9 C91A . 1.529(3) ?
C9 H9A . .9701 ?
C9 H9B . .9700 ?
C9 H9C . .9700 ?
C9 H9D . .9700 ?
C91A C92A . 1.514(3) ?
C91A C96A . 1.521(3) ?
C91A H91A . .9800 ?
C92A C93A . 1.524(4) ?
C92A H92A . .9700 ?
C92A H92B . .9700 ?
C93A C94A . 1.501(5) ?
C93A H93A . .9700 ?
C93A H93B . .9700 ?
C94A C95A . 1.510(5) ?
C94A H94A . .9700 ?
C94A H94B . .9700 ?
C95A C96A . 1.516(5) ?
C95A H95A . .9700 ?
C95A H95B . .9700 ?
C96A H96A . .9700 ?
C96A H96B . .9700 ?
C91B C92B . 1.501(9) ?
C91B C96B . 1.525(9) ?
C91B H91B . .9800 ?
C92B C93B . 1.511(9) ?
C92B H92C . .9700 ?
C92B H92D . .9700 ?
C93B C94B . 1.530(10) ?
C93B H93C . .9700 ?
C93B H93D . .9700 ?
C94B C95B . 1.540(10) ?
C94B H94C . .9700 ?
C94B H94D . .9700 ?
C95B C96B . 1.544(9) ?
C95B H95C . .9700 ?
C95B H95D . .9700 ?
C96B H96C . .9700 ?
C96B H96D . .9700 ?

loop_
_geom_hbond_atom_site_label_D
_geom_hbond_atom_site_label_H
_geom_hbond_atom_site_label_A
_geom_hbond_site_symmetry_A
_geom_hbond_distance_DH
_geom_hbond_distance_HA
_geom_hbond_distance_DA
_geom_hbond_angle_DHA
C8 H8 N3 2_655 .93 2.45 3.369(3) 171.4

loop_
_geom_torsion_atom_site_label_1
_geom_torsion_atom_site_label_2
_geom_torsion_atom_site_label_3
_geom_torsion_atom_site_label_4
_geom_torsion
_geom_torsion_publ_flag
C6 N1 C2 N3 -.4(3) ?
N1 C2 N3 C4 -.6(3) ?
C2 N3 C4 N9 -177.5(2) ?
C2 N3 C4 C5 1.1(3) ?
N3 C4 C5 N7 -178.4(2) ?
N9 C4 C5 N7 .5(2) ?
N3 C4 C5 C6 -.7(3) ?
N9 C4 C5 C6 178.10(10) ?
C2 N1 C6 N6 -178.6(2) ?
C2 N1 C6 C5 .8(3) ?
C4 C5 C6 N6 179.1(2) ?
N7 C5 C6 N6 -4.0(3) ?
C4 C5 C6 N1 -.3(3) ?
N7 C5 C6 N1 176.6(2) ?
N1 C6 N6 C62 177.6(2) ?
C5 C6 N6 C62 -1.8(3) ?
N1 C6 N6 C61 -1.4(3) ?
C5 C6 N6 C61 179.2(2) ?
C4 C5 N7 C8 -.5(2) ?
C6 C5 N7 C8 -177.6(2) ?
C5 N7 C8 N9 .4(2) ?
N7 C8 N9 C4 -.1(2) ?
N7 C8 N9 C9 -179.5(2) ?
N3 C4 N9 C8 178.6(2) ?
C5 C4 N9 C8 -.2(2) ?
N3 C4 N9 C9 -1.9(3) ?
C5 C4 N9 C9 179.2(2) ?
C8 N9 C9 C91B 67.3(6) y
C4 N9 C9 C91B -112.0(6) y
C8 N9 C9 C91A 99.4(2) y
C4 N9 C9 C91A -79.9(2) y
N9 C9 C91A C92A -66.4(3) y
C91B C9 C91A C92A 18.4(8) ?
N9 C9 C91A C96A 170.6(2) y
C91B C9 C91A C96A -104.6(9) ?
C96A C91A C92A C93A -53.9(4) ?
C9 C91A C92A C93A -177.9(3) ?
C91A C92A C93A C94A 55.4(4) ?
C92A C93A C94A C95A -55.3(4) ?
C93A C94A C95A C96A 56.4(4) ?
C94A C95A C96A C91A -56.6(4) ?
C92A C91A C96A C95A 54.4(3) ?
C9 C91A C96A C95A 179.1(2) ?
N9 C9 C91B C92B 65.0(10) y
C91A C9 C91B C92B -42.0(8) y
N9 C9 C91B C96B -172.1(7) ?
C91A C9 C91B C96B 81.0(10) ?
C9 C91B C92B C93B 167.0(10) ?
C96B C91B C92B C93B 50(2) ?
C91B C92B C93B C94B -51(2) ?
C92B C93B C94B C95B 58(2) ?
C93B C94B C95B C96B -63(2) ?
C9 C91B C96B C95B -177.0(10) ?
C92B C91B C96B C95B -55.0(10) ?
C94B C95B C96B C91B 61.0(10) ?
